data_7105969
loop_
_publ_author_name
'Sabbani Supriya'
'Samar K. Das'

_publ_section_title
;
 Solid-to-solid formation at the solid&#x0096;liquid interface leading to
 a chiral coordination polymer from an achiral monomer
;
_journal_name_full Chem.Commun.
_journal_page_first 2062
_journal_paper_doi 10.1039/c0cc04375c
_journal_volume 47
_journal_year 2011
_chemical_formula_moiety 'C6 H8 Cu N8'
_chemical_formula_sum 'C6 H8 Cu N8'
_chemical_formula_weight 255.74
_chemical_name_systematic
;
?
;
_space_group_IT_number 19
_symmetry_cell_setting orthorhombic
_symmetry_space_group_name_Hall 'P 2ac 2ab'
_symmetry_space_group_name_H-M 'P 21 21 21'
_atom_sites_solution_hydrogens geom
_atom_sites_solution_primary direct
_atom_sites_solution_secondary difmap
_audit_creation_method SHELXL-97
_cell_angle_alpha 90.00
_cell_angle_beta 90.00
_cell_angle_gamma 90.00
_cell_formula_units_Z 4
_cell_length_a 5.9976(4)
_cell_length_b 7.8816(6)
_cell_length_c 19.2462(14)
_cell_measurement_reflns_used 2818
_cell_measurement_temperature 100(2)
_cell_measurement_theta_max 28.32
_cell_measurement_theta_min 2.79
_cell_volume 909.78(11)
_computing_cell_refinement 'Bruker SMART'
_computing_data_collection 'Bruker SMART'
_computing_data_reduction 'Bruker SAINT'
_computing_molecular_graphics 'Diamond 2.0'
_computing_publication_material 'Bruker SHELXTL'
_computing_structure_refinement 'SHELXL-97 (Sheldrick, 1997)'
_computing_structure_solution 'SHELXS-97 (Sheldrick, 1990)'
_diffrn_ambient_temperature 100(2)
_diffrn_measured_fraction_theta_full 0.943
_diffrn_measured_fraction_theta_max 0.943
_diffrn_measurement_device_type 'CCD area detector'
_diffrn_measurement_method 'phi and omega scans'
_diffrn_radiation_monochromator graphite
_diffrn_radiation_source 'fine-focus sealed tube'
_diffrn_radiation_type MoK\a
_diffrn_radiation_wavelength 0.71073
_diffrn_reflns_av_R_equivalents 0.0268
_diffrn_reflns_av_sigmaI/netI 0.0415
_diffrn_reflns_limit_h_max 7
_diffrn_reflns_limit_h_min -7
_diffrn_reflns_limit_k_max 10
_diffrn_reflns_limit_k_min -10
_diffrn_reflns_limit_l_max 14
_diffrn_reflns_limit_l_min -25
_diffrn_reflns_number 5665
_diffrn_reflns_theta_full 28.51
_diffrn_reflns_theta_max 28.51
_diffrn_reflns_theta_min 2.12
_exptl_absorpt_coefficient_mu 2.379
_exptl_absorpt_correction_T_max 0.9108
_exptl_absorpt_correction_T_min 0.6476
_exptl_absorpt_correction_type multi-scan
_exptl_absorpt_process_details 'Bruker Sadabs'
_exptl_crystal_colour green
_exptl_crystal_density_diffrn 1.867
_exptl_crystal_density_method 'not measured'
_exptl_crystal_description plate
_exptl_crystal_F_000 516
_exptl_crystal_size_max 0.20
_exptl_crystal_size_mid 0.12
_exptl_crystal_size_min 0.04
_refine_diff_density_max 0.804
_refine_diff_density_min -0.309
_refine_diff_density_rms 0.097
_refine_ls_abs_structure_details 'Flack H D (1983), Acta Cryst. A39, 876-881'
_refine_ls_abs_structure_Flack 0.007(16)
_refine_ls_extinction_method none
_refine_ls_goodness_of_fit_ref 1.085
_refine_ls_hydrogen_treatment mixed
_refine_ls_matrix_type full
_refine_ls_number_parameters 168
_refine_ls_number_reflns 2112
_refine_ls_number_restraints 0
_refine_ls_restrained_S_all 1.085
_refine_ls_R_factor_all 0.0318
_refine_ls_R_factor_gt 0.0296
_refine_ls_shift/su_max 0.002
_refine_ls_shift/su_mean 0.000
_refine_ls_structure_factor_coef Fsqd
_refine_ls_weighting_details 'calc w=1/[\s^2^(Fo^2^)+(0.0339P)^2^+0.0000P] where P=(Fo^2^+2Fc^2^)/3'
_refine_ls_weighting_scheme calc
_refine_ls_wR_factor_gt 0.0669
_refine_ls_wR_factor_ref 0.0678
_reflns_number_gt 2013
_reflns_number_total 2112
_reflns_threshold_expression >2sigma(I)
_cod_data_source_file C0CC04375C.TXT
_cod_data_source_block s99
_cod_depositor_comments
;
The following automatic conversions were performed:

'_symmetry_cell_setting' value 'Orthorhombic' changed to
'orthorhombic' according to the built-in table from CIF Core
dictionary named 'cif_core.dic' version 2.4.1 from 2010-06-29.

Automatic conversion script
Id: cif_fix_values 1646 2011-03-28 12:23:43Z adriana 
;
_cod_original_sg_symbol_H-M 'P2(1)2(1)2(1) '
_cod_database_code 7105969

loop_
_symmetry_equiv_pos_as_xyz
'x, y, z'
'-x+1/2, -y, z+1/2'
'-x, y+1/2, -z+1/2'
'x+1/2, -y+1/2, -z'

loop_
_atom_site_label
_atom_site_type_symbol
_atom_site_fract_x
_atom_site_fract_y
_atom_site_fract_z
_atom_site_U_iso_or_equiv
_atom_site_adp_type
_atom_site_occupancy
_atom_site_symmetry_multiplicity
_atom_site_calc_flag
_atom_site_refinement_flags
_atom_site_disorder_assembly
_atom_site_disorder_group
Cu1 Cu 0.22937(5) 0.15113(4) 0.189195(16) 0.01143(10) Uani 1 1 d . . .
C1 C -0.0556(5) 0.0107(3) 0.08538(16) 0.0110(6) Uani 1 1 d . . .
C2 C -0.2212(5) -0.0821(3) 0.05110(15) 0.0140(6) Uani 1 1 d . . .
C3 C -0.2061(5) -0.1103(3) -0.01970(16) 0.0162(6) Uani 1 1 d . . .
C4 C -0.0238(5) -0.0497(4) -0.05683(16) 0.0168(6) Uani 1 1 d . . .
C5 C 0.1414(5) 0.0411(4) -0.02309(16) 0.0153(6) Uani 1 1 d . . .
C6 C 0.1243(5) 0.0716(3) 0.04744(15) 0.0129(6) Uani 1 1 d . . .
N1 N -0.0599(4) 0.0394(3) 0.15928(13) 0.0117(5) Uani 1 1 d . . .
N2 N 0.2914(4) 0.1623(3) 0.08633(12) 0.0130(5) Uani 1 1 d . . .
N3 N 0.1404(4) 0.1693(3) 0.28780(12) 0.0144(5) Uani 1 1 d . . .
N4 N 0.0475(4) 0.0527(3) 0.31522(13) 0.0131(5) Uani 1 1 d . . .
N5 N -0.0402(5) -0.0581(3) 0.34371(14) 0.0215(6) Uani 1 1 d . . .
N6 N 0.5339(4) 0.2416(3) 0.20699(13) 0.0165(5) Uani 1 1 d . . .
N7 N 0.5800(4) 0.2977(3) 0.26319(13) 0.0138(5) Uani 1 1 d . . .
N8 N 0.6305(4) 0.3542(3) 0.31617(13) 0.0176(5) Uani 1 1 d . . .
H2 H -0.327(5) -0.133(4) 0.0755(16) 0.016(8) Uiso 1 1 d . . .
H3 H -0.313(5) -0.166(4) -0.0411(15) 0.008(7) Uiso 1 1 d . . .
H4 H -0.016(5) -0.052(4) -0.1081(18) 0.015(8) Uiso 1 1 d . . .
H5 H 0.255(7) 0.076(5) -0.0449(18) 0.030(10) Uiso 1 1 d . . .
H1A H -0.171(7) 0.101(5) 0.1704(18) 0.032(11) Uiso 1 1 d . . .
H1B H -0.076(5) -0.066(5) 0.1765(17) 0.021(9) Uiso 1 1 d . . .
H2B H 0.427(7) 0.133(5) 0.068(2) 0.039(11) Uiso 1 1 d . . .
H2A H 0.288(6) 0.253(5) 0.0784(19) 0.026(10) Uiso 1 1 d . . .

loop_
_atom_site_aniso_label
_atom_site_aniso_U_11
_atom_site_aniso_U_22
_atom_site_aniso_U_33
_atom_site_aniso_U_23
_atom_site_aniso_U_13
_atom_site_aniso_U_12
Cu1 0.01014(15) 0.01354(16) 0.01063(16) -0.00098(14) 0.00057(12) -0.00230(13)
C1 0.0147(13) 0.0076(13) 0.0107(14) -0.0003(9) -0.0014(12) 0.0026(10)
C2 0.0151(14) 0.0090(12) 0.0180(14) 0.0002(10) -0.0017(12) -0.0019(11)
C3 0.0162(14) 0.0149(14) 0.0174(14) -0.0009(11) -0.0058(12) -0.0005(11)
C4 0.0250(16) 0.0118(13) 0.0136(16) -0.0024(12) -0.0054(12) 0.0051(12)
C5 0.0164(14) 0.0117(13) 0.0176(16) 0.0024(12) 0.0011(12) 0.0018(11)
C6 0.0138(13) 0.0068(13) 0.0182(15) 0.0030(11) -0.0013(11) 0.0024(10)
N1 0.0115(11) 0.0099(12) 0.0138(13) -0.0002(10) 0.0013(9) 0.0000(10)
N2 0.0133(11) 0.0111(12) 0.0145(11) 0.0002(10) 0.0006(9) -0.0024(11)
N3 0.0178(11) 0.0131(12) 0.0124(12) -0.0018(10) 0.0020(9) -0.0031(10)
N4 0.0132(10) 0.0145(11) 0.0115(12) -0.0055(11) -0.0032(11) 0.0015(9)
N5 0.0275(14) 0.0167(13) 0.0202(14) -0.0013(11) 0.0063(11) -0.0046(11)
N6 0.0124(12) 0.0219(13) 0.0152(13) -0.0064(10) 0.0005(10) -0.0010(10)
N7 0.0095(12) 0.0123(12) 0.0197(14) 0.0013(10) 0.0009(10) -0.0002(8)
N8 0.0158(10) 0.0200(12) 0.0171(13) -0.0039(13) 0.0008(10) -0.0037(10)

loop_
_atom_type_symbol
_atom_type_description
_atom_type_scat_dispersion_real
_atom_type_scat_dispersion_imag
_atom_type_scat_source
C C 0.0033 0.0016 'International Tables Vol C Tables 4.2.6.8 and 6.1.1.4'
H H 0.0000 0.0000 'International Tables Vol C Tables 4.2.6.8 and 6.1.1.4'
N N 0.0061 0.0033 'International Tables Vol C Tables 4.2.6.8 and 6.1.1.4'
Cu Cu 0.3201 1.2651 'International Tables Vol C Tables 4.2.6.8 and 6.1.1.4'

loop_
_geom_angle_atom_site_label_1
_geom_angle_atom_site_label_2
_geom_angle_atom_site_label_3
_geom_angle
_geom_angle_site_symmetry_1
_geom_angle_site_symmetry_3
_geom_angle_publ_flag
N3 Cu1 N6 93.24(10) . . ?
N3 Cu1 N2 171.65(11) . . ?
N6 Cu1 N2 89.08(10) . . ?
N3 Cu1 N1 94.19(10) . . ?
N6 Cu1 N1 171.47(10) . . ?
N2 Cu1 N1 84.15(10) . . ?
C6 C1 C2 119.0(3) . . ?
C6 C1 N1 118.6(3) . . ?
C2 C1 N1 122.3(3) . . ?
C3 C2 C1 120.2(3) . . ?
C3 C2 H2 120(2) . . ?
C1 C2 H2 120(2) . . ?
C2 C3 C4 120.1(3) . . ?
C2 C3 H3 119.6(19) . . ?
C4 C3 H3 120.3(19) . . ?
C5 C4 C3 120.0(3) . . ?
C5 C4 H4 116.3(19) . . ?
C3 C4 H4 123.0(18) . . ?
C6 C5 C4 119.8(3) . . ?
C6 C5 H5 119(2) . . ?
C4 C5 H5 121(2) . . ?
C5 C6 C1 120.9(3) . . ?
C5 C6 N2 123.0(3) . . ?
C1 C6 N2 116.0(3) . . ?
C1 N1 Cu1 109.44(18) . . ?
C1 N1 H1A 111(2) . . ?
Cu1 N1 H1A 111(3) . . ?
C1 N1 H1B 103(2) . . ?
Cu1 N1 H1B 113(2) . . ?
H1A N1 H1B 110(3) . . ?
C6 N2 Cu1 111.11(18) . . ?
C6 N2 H2B 107(3) . . ?
Cu1 N2 H2B 122(3) . . ?
C6 N2 H2A 111(3) . . ?
Cu1 N2 H2A 104(3) . . ?
H2B N2 H2A 101(4) . . ?
N4 N3 Cu1 119.56(19) . . ?
N5 N4 N3 177.9(3) . . ?
N7 N6 Cu1 119.9(2) . . ?
N8 N7 N6 177.7(3) . . ?

loop_
_geom_bond_atom_site_label_1
_geom_bond_atom_site_label_2
_geom_bond_distance
_geom_bond_site_symmetry_2
_geom_bond_publ_flag
Cu1 N3 1.976(2) . ?
Cu1 N6 1.990(2) . ?
Cu1 N2 2.016(2) . ?
Cu1 N1 2.029(2) . ?
C1 C6 1.388(4) . ?
C1 C2 1.399(4) . ?
C1 N1 1.440(4) . ?
C2 C3 1.384(4) . ?
C2 H2 0.88(3) . ?
C3 C4 1.391(4) . ?
C3 H3 0.88(3) . ?
C4 C5 1.384(4) . ?
C4 H4 0.99(3) . ?
C5 C6 1.382(4) . ?
C5 H5 0.85(4) . ?
C6 N2 1.441(4) . ?
N1 H1A 0.85(4) . ?
N1 H1B 0.90(4) . ?
N2 H2B 0.91(4) . ?
N2 H2A 0.73(4) . ?
N3 N4 1.197(3) . ?
N4 N5 1.157(3) . ?
N6 N7 1.201(3) . ?
N7 N8 1.153(3) . ?

loop_
_geom_hbond_atom_site_label_D
_geom_hbond_atom_site_label_H
_geom_hbond_atom_site_label_A
_geom_hbond_distance_DH
_geom_hbond_distance_HA
_geom_hbond_distance_DA
_geom_hbond_angle_DHA
_geom_hbond_site_symmetry_A
N1 H1A N6 0.85(4) 2.20(4) 3.052(4) 174(3) 1_455
N1 H1B N3 0.90(4) 2.23(4) 3.128(4) 175(3) 3_545
